data_4068655
loop_
_publ_author_name
'Burck, Sebastian'
'Gudat, Dietrich'
'Nieger, Martin'

_publ_section_title
;
 Cleavage of Polarized P&#x2212;P Bonds in N-Heterocyclic Diphosphines in
 Reactions with Metal Olefin Complexes
;
_journal_issue 5
_journal_name_full Organometallics
_journal_page_first 1447
_journal_paper_doi 10.1021/om801008s
_journal_volume 28
_journal_year 2009
_chemical_formula_moiety 'C38 H49 N3 O4 P2 W'
_chemical_formula_sum 'C38 H49 N3 O4 P2 W'
_chemical_formula_weight 857.59
_chemical_name_systematic
; 
 Tetracarbonyl-[1-(1,3-dimesityl-terahydro-1,3,2-diazophospholenyl)-
 2-(2',3',4',5'-tetraethylphospholyl)-1-imino-prop-1-en]-tungsten(0) 
;
_space_group_IT_number 61
_symmetry_cell_setting orthorhombic
_symmetry_space_group_name_Hall '-P 2ac 2ab'
_symmetry_space_group_name_H-M 'P b c a'
_atom_sites_solution_hydrogens geom
_atom_sites_solution_primary direct
_atom_sites_solution_secondary difmap
_audit_creation_method SHELXL-97
_cell_angle_alpha 90.00
_cell_angle_beta 90.00
_cell_angle_gamma 90.00
_cell_formula_units_Z 8
_cell_length_a 14.5680(1)
_cell_length_b 20.7786(1)
_cell_length_c 25.2384(2)
_cell_measurement_reflns_used 9395
_cell_measurement_temperature 123(2)
_cell_measurement_theta_max 27.5
_cell_measurement_theta_min 1
_cell_volume 7639.73(9)
_computing_cell_refinement DENZO-SMN
_computing_data_collection Collect
_computing_data_reduction DENZO-SMN
_computing_molecular_graphics XP
_computing_publication_material 'SHELXL-97 (Sheldrick, 1997)'
_computing_structure_refinement 'SHELXL-97 (Sheldrick, 1997)'
_computing_structure_solution 'SHELXS-97 (Sheldrick, 1990)'
_diffrn_ambient_temperature 123(2)
_diffrn_measured_fraction_theta_full 0.997
_diffrn_measured_fraction_theta_max 0.991
_diffrn_measurement_device_type 'Nonius KappaCCD'
_diffrn_measurement_method 'rotation inmphi and omega, 1 deg.'
_diffrn_radiation_monochromator graphite
_diffrn_radiation_source 'fine-focus sealed tube'
_diffrn_radiation_type MoK\a
_diffrn_radiation_wavelength 0.71073
_diffrn_reflns_av_R_equivalents 0.0544
_diffrn_reflns_av_sigmaI/netI 0.0296
_diffrn_reflns_limit_h_max 18
_diffrn_reflns_limit_h_min -18
_diffrn_reflns_limit_k_max 25
_diffrn_reflns_limit_k_min -26
_diffrn_reflns_limit_l_max 32
_diffrn_reflns_limit_l_min -32
_diffrn_reflns_number 67805
_diffrn_reflns_theta_full 25.00
_diffrn_reflns_theta_max 27.48
_diffrn_reflns_theta_min 2.96
_exptl_absorpt_coefficient_mu 3.149
_exptl_absorpt_correction_T_max 0.53573
_exptl_absorpt_correction_T_min 0.46649
_exptl_absorpt_correction_type multi-scan
_exptl_absorpt_process_details 'MULABS (Platon, cf. Blessing, 1995)'
_exptl_crystal_colour yellow
_exptl_crystal_density_diffrn 1.491
_exptl_crystal_density_meas ?
_exptl_crystal_density_method 'not measured'
_exptl_crystal_description plates
_exptl_crystal_F_000 3472
_exptl_crystal_size_max 0.30
_exptl_crystal_size_mid 0.20
_exptl_crystal_size_min 0.20
_refine_diff_density_max 1.996
_refine_diff_density_min -1.600
_refine_diff_density_rms 0.084
_refine_ls_extinction_method none
_refine_ls_goodness_of_fit_ref 1.038
_refine_ls_hydrogen_treatment constr
_refine_ls_matrix_type full
_refine_ls_number_parameters 440
_refine_ls_number_reflns 8682
_refine_ls_number_restraints 0
_refine_ls_restrained_S_all 1.038
_refine_ls_R_factor_all 0.0329
_refine_ls_R_factor_gt 0.0237
_refine_ls_shift/su_max 0.001
_refine_ls_shift/su_mean 0.000
_refine_ls_structure_factor_coef Fsqd
_refine_ls_weighting_details 'calc w=1/[\s^2^(Fo^2^)+(0.0293P)^2^+2.7947P] where P=(Fo^2^+2Fc^2^)/3'
_refine_ls_weighting_scheme calc
_refine_ls_wR_factor_gt 0.0573
_refine_ls_wR_factor_ref 0.0599
_reflns_number_gt 7191
_reflns_number_total 8682
_reflns_threshold_expression >2sigma(I)
_cod_data_source_file om801008s_si_001.cif
_cod_data_source_block gud109_m_compound_5
_cod_depositor_comments
;
The following automatic conversions were performed:

'_exptl_crystal_density_meas' value 'none' was changed to '?' - the
value is perceived as not measured.

Automatic conversion script
Id: cif_fix_values 3008 2015-01-20 13:52:24Z robertas 
;
_cod_original_sg_symbol_H-M 'P bca'
_cod_database_code 4068655

loop_
_symmetry_equiv_pos_as_xyz
'x, y, z'
'-x+1/2, -y, z+1/2'
'-x, y+1/2, -z+1/2'
'x+1/2, -y+1/2, -z'
'-x, -y, -z'
'x-1/2, y, -z-1/2'
'x, -y-1/2, z-1/2'
'-x-1/2, y-1/2, z'

loop_
_atom_site_label
_atom_site_type_symbol
_atom_site_fract_x
_atom_site_fract_y
_atom_site_fract_z
_atom_site_U_iso_or_equiv
_atom_site_adp_type
_atom_site_occupancy
_atom_site_symmetry_multiplicity
_atom_site_calc_flag
_atom_site_refinement_flags
W1 W 0.238880(7) 0.240164(5) 0.377553(3) 0.01739(4) Uani 1 1 d .
C1A C 0.36224(19) 0.24596(12) 0.41250(11) 0.0287(6) Uani 1 1 d .
O1A O 0.43249(14) 0.25083(10) 0.43213(10) 0.0484(6) Uani 1 1 d .
C1B C 0.28364(18) 0.17600(12) 0.32455(10) 0.0270(6) Uani 1 1 d .
O1B O 0.31183(14) 0.13783(9) 0.29565(8) 0.0416(5) Uani 1 1 d .
C1C C 0.28542(17) 0.31267(12) 0.33010(10) 0.0236(5) Uani 1 1 d .
O1C O 0.31942(12) 0.35133(8) 0.30429(7) 0.0317(4) Uani 1 1 d .
C1D C 0.21047(17) 0.16226(12) 0.42381(10) 0.0232(5) Uani 1 1 d .
O1D O 0.20049(14) 0.11684(8) 0.44862(8) 0.0354(5) Uani 1 1 d .
N1 N 0.00934(13) 0.28724(10) 0.39125(8) 0.0212(4) Uani 1 1 d .
C1 C 0.04397(16) 0.31696(11) 0.43000(10) 0.0213(5) Uani 1 1 d .
C2 C -0.01457(17) 0.35473(12) 0.46783(11) 0.0302(6) Uani 1 1 d .
H2A H -0.0717 0.3673 0.4502 0.045 Uiso 1 1 calc R
H2B H 0.0187 0.3934 0.4792 0.045 Uiso 1 1 calc R
H2C H -0.0288 0.3281 0.4988 0.045 Uiso 1 1 calc R
P1 P 0.07790(4) 0.24427(3) 0.34631(3) 0.01851(13) Uani 1 1 d .
N2 N 0.04170(13) 0.27714(9) 0.28938(8) 0.0224(4) Uani 1 1 d .
C3 C -0.0403(2) 0.24620(13) 0.26663(11) 0.0343(7) Uani 1 1 d .
H3A H -0.0262 0.2282 0.2312 0.041 Uiso 1 1 calc R
H3B H -0.0907 0.2778 0.2629 0.041 Uiso 1 1 calc R
C4 C -0.06758(18) 0.19286(13) 0.30467(11) 0.0321(6) Uani 1 1 d .
H4A H -0.1190 0.2070 0.3275 0.039 Uiso 1 1 calc R
H4B H -0.0870 0.1541 0.2848 0.039 Uiso 1 1 calc R
N5 N 0.01424(13) 0.17872(9) 0.33700(8) 0.0214(4) Uani 1 1 d .
C6 C 0.07808(16) 0.33343(11) 0.26404(9) 0.0214(5) Uani 1 1 d .
C7 C 0.14717(17) 0.32617(11) 0.22579(10) 0.0249(5) Uani 1 1 d .
C8 C 0.18311(18) 0.38084(12) 0.20168(10) 0.0288(6) Uani 1 1 d .
H8 H 0.2299 0.3760 0.1758 0.035 Uiso 1 1 calc R
C9 C 0.15281(18) 0.44201(12) 0.21424(10) 0.0294(6) Uani 1 1 d .
C10 C 0.08262(18) 0.44768(12) 0.25082(11) 0.0292(6) Uani 1 1 d .
H10 H 0.0609 0.4894 0.2596 0.035 Uiso 1 1 calc R
C11 C 0.04251(17) 0.39459(12) 0.27534(10) 0.0253(6) Uani 1 1 d .
C12 C -0.04065(18) 0.40448(13) 0.30985(11) 0.0345(7) Uani 1 1 d .
H12A H -0.0341 0.4448 0.3296 0.052 Uiso 1 1 calc R
H12B H -0.0462 0.3685 0.3348 0.052 Uiso 1 1 calc R
H12C H -0.0957 0.4066 0.2876 0.052 Uiso 1 1 calc R
C13 C 0.1920(2) 0.50099(14) 0.18724(13) 0.0426(8) Uani 1 1 d .
H13A H 0.2507 0.4900 0.1705 0.064 Uiso 1 1 calc R
H13B H 0.2018 0.5350 0.2136 0.064 Uiso 1 1 calc R
H13C H 0.1489 0.5162 0.1602 0.064 Uiso 1 1 calc R
C14 C 0.1825(2) 0.26051(12) 0.21023(11) 0.0340(7) Uani 1 1 d .
H14A H 0.2110 0.2399 0.2410 0.051 Uiso 1 1 calc R
H14B H 0.2280 0.2650 0.1819 0.051 Uiso 1 1 calc R
H14C H 0.1313 0.2340 0.1977 0.051 Uiso 1 1 calc R
C15 C 0.02438(16) 0.11484(11) 0.35784(10) 0.0216(5) Uani 1 1 d .
C16 C -0.00866(16) 0.09952(11) 0.40837(10) 0.0222(5) Uani 1 1 d .
C17 C -0.00432(17) 0.03523(12) 0.42467(10) 0.0255(6) Uani 1 1 d .
H17 H -0.0262 0.0244 0.4590 0.031 Uiso 1 1 calc R
C18 C 0.03042(18) -0.01299(12) 0.39291(11) 0.0279(6) Uani 1 1 d .
C19 C 0.06425(18) 0.00401(12) 0.34317(11) 0.0287(6) Uani 1 1 d .
H19 H 0.0898 -0.0284 0.3211 0.034 Uiso 1 1 calc R
C20 C 0.06151(17) 0.06732(12) 0.32497(10) 0.0247(6) Uani 1 1 d .
C21 C 0.0936(2) 0.08333(13) 0.26981(11) 0.0359(7) Uani 1 1 d .
H21A H 0.1296 0.0474 0.2557 0.054 Uiso 1 1 calc R
H21B H 0.1318 0.1221 0.2709 0.054 Uiso 1 1 calc R
H21C H 0.0403 0.0909 0.2470 0.054 Uiso 1 1 calc R
C22 C 0.0307(2) -0.08249(12) 0.41049(12) 0.0398(7) Uani 1 1 d .
H22A H 0.0926 -0.0946 0.4219 0.060 Uiso 1 1 calc R
H22B H 0.0117 -0.1100 0.3809 0.060 Uiso 1 1 calc R
H22C H -0.0122 -0.0880 0.4401 0.060 Uiso 1 1 calc R
C23 C -0.04860(18) 0.14985(12) 0.44468(10) 0.0290(6) Uani 1 1 d .
H23A H -0.0920 0.1295 0.4692 0.043 Uiso 1 1 calc R
H23B H -0.0807 0.1824 0.4236 0.043 Uiso 1 1 calc R
H23C H 0.0009 0.1703 0.4649 0.043 Uiso 1 1 calc R
P2 P 0.17135(4) 0.31525(3) 0.44242(2) 0.01816(13) Uani 1 1 d .
C24 C 0.20016(17) 0.39999(11) 0.44653(10) 0.0238(5) Uani 1 1 d .
C25 C 0.21745(17) 0.41489(11) 0.49763(11) 0.0262(6) Uani 1 1 d .
C26 C 0.20090(17) 0.36170(11) 0.53570(10) 0.0237(5) Uani 1 1 d .
C27 C 0.17690(16) 0.30534(11) 0.51343(9) 0.0198(5) Uani 1 1 d .
C28 C 0.2038(2) 0.44315(13) 0.39845(12) 0.0341(6) Uani 1 1 d .
H28A H 0.1966 0.4163 0.3663 0.041 Uiso 1 1 calc R
H28B H 0.2652 0.4634 0.3968 0.041 Uiso 1 1 calc R
C29 C 0.1319(2) 0.49555(14) 0.39747(13) 0.0448(8) Uani 1 1 d .
H29A H 0.1388 0.5211 0.3651 0.067 Uiso 1 1 calc R
H29B H 0.1397 0.5235 0.4285 0.067 Uiso 1 1 calc R
H29C H 0.0707 0.4761 0.3982 0.067 Uiso 1 1 calc R
C30 C 0.25411(19) 0.47943(13) 0.51528(13) 0.0369(7) Uani 1 1 d .
H30A H 0.3043 0.4723 0.5410 0.044 Uiso 1 1 calc R
H30B H 0.2806 0.5018 0.4842 0.044 Uiso 1 1 calc R
C31 C 0.1831(2) 0.52236(14) 0.54032(14) 0.0507(9) Uani 1 1 d .
H31A H 0.2117 0.5631 0.5508 0.076 Uiso 1 1 calc R
H31B H 0.1575 0.5011 0.5717 0.076 Uiso 1 1 calc R
H31C H 0.1339 0.5309 0.5148 0.076 Uiso 1 1 calc R
C32 C 0.2053(2) 0.37135(13) 0.59522(11) 0.0350(6) Uani 1 1 d .
H32A H 0.2461 0.4083 0.6032 0.042 Uiso 1 1 calc R
H32B H 0.2323 0.3326 0.6118 0.042 Uiso 1 1 calc R
C33 C 0.1108(2) 0.38383(16) 0.61930(12) 0.0492(9) Uani 1 1 d .
H33A H 0.1168 0.3897 0.6577 0.074 Uiso 1 1 calc R
H33B H 0.0705 0.3471 0.6121 0.074 Uiso 1 1 calc R
H33C H 0.0843 0.4228 0.6036 0.074 Uiso 1 1 calc R
C34 C 0.15945(18) 0.24288(11) 0.54151(10) 0.0232(5) Uani 1 1 d .
H34A H 0.1212 0.2150 0.5186 0.028 Uiso 1 1 calc R
H34B H 0.1246 0.2515 0.5744 0.028 Uiso 1 1 calc R
C35 C 0.24805(17) 0.20718(13) 0.55554(10) 0.0291(6) Uani 1 1 d .
H35A H 0.2329 0.1669 0.5737 0.044 Uiso 1 1 calc R
H35B H 0.2857 0.2342 0.5788 0.044 Uiso 1 1 calc R
H35C H 0.2823 0.1976 0.5230 0.044 Uiso 1 1 calc R

loop_
_atom_site_aniso_label
_atom_site_aniso_U_11
_atom_site_aniso_U_22
_atom_site_aniso_U_33
_atom_site_aniso_U_23
_atom_site_aniso_U_13
_atom_site_aniso_U_12
W1 0.01613(6) 0.01991(6) 0.01613(6) -0.00010(4) -0.00051(4) 0.00149(3)
C1A 0.0217(14) 0.0311(14) 0.0334(15) 0.0040(11) -0.0046(12) 0.0029(10)
O1A 0.0266(12) 0.0538(13) 0.0648(16) 0.0119(11) -0.0186(11) -0.0036(9)
C1B 0.0284(14) 0.0286(14) 0.0240(14) 0.0008(11) 0.0047(11) -0.0027(11)
O1B 0.0519(13) 0.0365(11) 0.0365(12) -0.0092(9) 0.0163(10) 0.0036(10)
C1C 0.0199(13) 0.0267(14) 0.0242(14) -0.0051(11) 0.0020(10) 0.0021(10)
O1C 0.0343(11) 0.0320(10) 0.0288(11) 0.0020(8) 0.0067(8) -0.0076(8)
C1D 0.0228(13) 0.0249(14) 0.0218(13) -0.0014(11) -0.0050(10) 0.0042(10)
O1D 0.0450(12) 0.0258(10) 0.0355(12) 0.0093(9) -0.0092(9) -0.0009(9)
N1 0.0179(10) 0.0222(11) 0.0235(11) 0.0046(9) 0.0007(8) 0.0022(8)
C1 0.0175(12) 0.0205(12) 0.0259(14) 0.0058(10) 0.0004(10) 0.0020(9)
C2 0.0199(13) 0.0343(15) 0.0365(16) -0.0038(12) 0.0044(12) 0.0025(11)
P1 0.0178(3) 0.0217(3) 0.0160(3) 0.0032(2) -0.0021(2) -0.0014(2)
N2 0.0222(11) 0.0264(11) 0.0186(11) 0.0071(9) -0.0057(8) -0.0043(9)
C3 0.0337(16) 0.0390(16) 0.0303(15) 0.0138(12) -0.0170(12) -0.0128(12)
C4 0.0263(14) 0.0355(15) 0.0346(16) 0.0132(12) -0.0143(12) -0.0082(12)
N5 0.0203(10) 0.0231(11) 0.0207(11) 0.0057(8) -0.0067(8) -0.0039(8)
C6 0.0239(13) 0.0239(13) 0.0165(12) 0.0053(10) -0.0051(10) -0.0027(10)
C7 0.0260(14) 0.0278(13) 0.0208(13) 0.0048(10) -0.0041(11) -0.0006(10)
C8 0.0275(14) 0.0393(16) 0.0195(13) 0.0071(11) 0.0015(11) -0.0032(11)
C9 0.0286(15) 0.0320(15) 0.0277(15) 0.0115(12) -0.0099(11) -0.0060(11)
C10 0.0339(15) 0.0224(13) 0.0313(15) 0.0060(11) -0.0067(12) 0.0012(11)
C11 0.0265(14) 0.0282(14) 0.0211(13) 0.0059(11) -0.0051(11) 0.0024(11)
C12 0.0333(16) 0.0347(16) 0.0353(17) 0.0058(13) 0.0021(13) 0.0093(12)
C13 0.0407(17) 0.0423(17) 0.045(2) 0.0188(14) -0.0098(15) -0.0124(14)
C14 0.0435(18) 0.0353(15) 0.0230(14) 0.0006(12) 0.0052(12) 0.0042(13)
C15 0.0188(12) 0.0240(13) 0.0221(13) 0.0041(10) -0.0047(10) -0.0035(10)
C16 0.0184(12) 0.0257(13) 0.0224(13) 0.0019(10) -0.0037(10) -0.0013(10)
C17 0.0249(14) 0.0299(14) 0.0216(13) 0.0074(11) -0.0012(10) -0.0010(11)
C18 0.0261(14) 0.0238(14) 0.0339(16) 0.0039(11) -0.0085(12) -0.0005(11)
C19 0.0275(14) 0.0277(14) 0.0309(16) -0.0050(12) -0.0036(12) 0.0022(11)
C20 0.0242(13) 0.0287(14) 0.0212(14) 0.0009(11) -0.0036(10) -0.0052(10)
C21 0.0461(18) 0.0347(16) 0.0269(15) -0.0034(12) 0.0071(13) -0.0089(13)
C22 0.0489(19) 0.0286(15) 0.0419(19) 0.0078(13) -0.0033(15) 0.0026(13)
C23 0.0300(15) 0.0302(14) 0.0267(15) 0.0045(11) 0.0041(11) -0.0027(11)
P2 0.0172(3) 0.0193(3) 0.0179(3) 0.0005(2) 0.0001(2) 0.0004(2)
C24 0.0221(13) 0.0191(12) 0.0300(14) 0.0032(10) 0.0026(11) -0.0004(10)
C25 0.0247(14) 0.0198(13) 0.0341(15) -0.0020(11) -0.0003(11) -0.0023(10)
C26 0.0227(13) 0.0243(13) 0.0241(13) -0.0017(10) -0.0016(10) 0.0005(10)
C27 0.0188(12) 0.0237(12) 0.0169(12) -0.0006(10) 0.0013(9) 0.0013(10)
C28 0.0385(17) 0.0297(15) 0.0342(16) 0.0084(12) 0.0070(13) 0.0007(13)
C29 0.058(2) 0.0356(17) 0.041(2) 0.0099(14) -0.0058(16) 0.0075(15)
C30 0.0415(17) 0.0217(16) 0.0475(19) -0.0022(13) -0.0059(14) -0.0027(11)
C31 0.061(2) 0.0302(17) 0.061(2) -0.0114(15) -0.0074(18) 0.0056(15)
C32 0.0496(18) 0.0292(15) 0.0260(15) -0.0053(12) -0.0056(13) -0.0022(13)
C33 0.072(3) 0.049(2) 0.0268(17) -0.0090(14) 0.0102(16) 0.0055(17)
C34 0.0293(15) 0.0225(12) 0.0179(12) -0.0014(10) 0.0014(10) -0.0018(10)
C35 0.0337(15) 0.0278(16) 0.0259(14) 0.0021(11) -0.0037(11) 0.0019(11)

loop_
_atom_type_symbol
_atom_type_description
_atom_type_scat_dispersion_real
_atom_type_scat_dispersion_imag
_atom_type_scat_source
C C 0.0033 0.0016 'International Tables Vol C Tables 4.2.6.8 and 6.1.1.4'
H H 0.0000 0.0000 'International Tables Vol C Tables 4.2.6.8 and 6.1.1.4'
N N 0.0061 0.0033 'International Tables Vol C Tables 4.2.6.8 and 6.1.1.4'
O O 0.0106 0.0060 'International Tables Vol C Tables 4.2.6.8 and 6.1.1.4'
P P 0.1023 0.0942 'International Tables Vol C Tables 4.2.6.8 and 6.1.1.4'
W W -0.8490 6.8722 'International Tables Vol C Tables 4.2.6.8 and 6.1.1.4'

loop_
_geom_angle_atom_site_label_1
_geom_angle_atom_site_label_2
_geom_angle_atom_site_label_3
_geom_angle
C1B W1 C1A 92.41(11)
C1B W1 C1D 85.40(10)
C1A W1 C1D 88.73(10)
C1B W1 C1C 89.50(10)
C1A W1 C1C 85.18(10)
C1D W1 C1C 171.89(9)
C1B W1 P2 175.38(8)
C1A W1 P2 91.57(8)
C1D W1 P2 92.36(7)
C1C W1 P2 93.16(7)
C1B W1 P1 96.83(8)
C1A W1 P1 170.71(8)
C1D W1 P1 91.00(7)
C1C W1 P1 95.87(7)
P2 W1 P1 79.15(2)
O1A C1A W1 178.3(2)
O1B C1B W1 177.0(2)
O1C C1C W1 173.8(2)
O1D C1D W1 175.1(2)
C1 N1 P1 121.48(17)
N1 C1 C2 121.4(2)
N1 C1 P2 120.93(18)
C2 C1 P2 117.63(18)
C1 C2 H2A 109.5
C1 C2 H2B 109.5
H2A C2 H2B 109.5
C1 C2 H2C 109.5
H2A C2 H2C 109.5
H2B C2 H2C 109.5
N5 P1 N2 92.13(10)
N5 P1 N1 100.98(10)
N2 P1 N1 99.64(10)
N5 P1 W1 123.00(7)
N2 P1 W1 125.81(7)
N1 P1 W1 110.53(7)
C6 N2 C3 118.80(19)
C6 N2 P1 126.74(16)
C3 N2 P1 114.29(16)
N2 C3 C4 106.5(2)
N2 C3 H3A 110.4
C4 C3 H3A 110.4
N2 C3 H3B 110.4
C4 C3 H3B 110.4
H3A C3 H3B 108.6
N5 C4 C3 106.5(2)
N5 C4 H4A 110.4
C3 C4 H4A 110.4
N5 C4 H4B 110.4
C3 C4 H4B 110.4
H4A C4 H4B 108.6
C15 N5 C4 118.05(19)
C15 N5 P1 130.36(16)
C4 N5 P1 111.45(15)
C11 C6 C7 120.2(2)
C11 C6 N2 120.8(2)
C7 C6 N2 119.0(2)
C8 C7 C6 118.9(2)
C8 C7 C14 119.7(2)
C6 C7 C14 121.4(2)
C9 C8 C7 122.0(2)
C9 C8 H8 119.0
C7 C8 H8 119.0
C8 C9 C10 117.9(2)
C8 C9 C13 121.4(3)
C10 C9 C13 120.7(3)
C9 C10 C11 122.6(2)
C9 C10 H10 118.7
C11 C10 H10 118.7
C10 C11 C6 118.2(2)
C10 C11 C12 119.1(2)
C6 C11 C12 122.6(2)
C11 C12 H12A 109.5
C11 C12 H12B 109.5
H12A C12 H12B 109.5
C11 C12 H12C 109.5
H12A C12 H12C 109.5
H12B C12 H12C 109.5
C9 C13 H13A 109.5
C9 C13 H13B 109.5
H13A C13 H13B 109.5
C9 C13 H13C 109.5
H13A C13 H13C 109.5
H13B C13 H13C 109.5
C7 C14 H14A 109.5
C7 C14 H14B 109.5
H14A C14 H14B 109.5
C7 C14 H14C 109.5
H14A C14 H14C 109.5
H14B C14 H14C 109.5
C20 C15 C16 120.9(2)
C20 C15 N5 118.4(2)
C16 C15 N5 120.6(2)
C17 C16 C15 118.0(2)
C17 C16 C23 120.1(2)
C15 C16 C23 121.9(2)
C18 C17 C16 122.6(2)
C18 C17 H17 118.7
C16 C17 H17 118.7
C17 C18 C19 118.0(2)
C17 C18 C22 121.6(3)
C19 C18 C22 120.4(3)
C20 C19 C18 121.7(2)
C20 C19 H19 119.1
C18 C19 H19 119.1
C19 C20 C15 118.8(2)
C19 C20 C21 120.3(2)
C15 C20 C21 120.8(2)
C20 C21 H21A 109.5
C20 C21 H21B 109.5
H21A C21 H21B 109.5
C20 C21 H21C 109.5
H21A C21 H21C 109.5
H21B C21 H21C 109.5
C18 C22 H22A 109.5
C18 C22 H22B 109.5
H22A C22 H22B 109.5
C18 C22 H22C 109.5
H22A C22 H22C 109.5
H22B C22 H22C 109.5
C16 C23 H23A 109.5
C16 C23 H23B 109.5
H23A C23 H23B 109.5
C16 C23 H23C 109.5
H23A C23 H23C 109.5
H23B C23 H23C 109.5
C27 P2 C24 92.50(11)
C27 P2 C1 102.21(11)
C24 P2 C1 102.67(11)
C27 P2 W1 124.67(8)
C24 P2 W1 124.05(8)
C1 P2 W1 107.13(8)
C25 C24 C28 128.7(2)
C25 C24 P2 108.70(18)
C28 C24 P2 122.6(2)
C24 C25 C26 114.7(2)
C24 C25 C30 123.5(2)
C26 C25 C30 121.8(2)
C27 C26 C25 114.8(2)
C27 C26 C32 122.7(2)
C25 C26 C32 122.4(2)
C26 C27 C34 126.8(2)
C26 C27 P2 109.09(18)
C34 C27 P2 124.05(17)
C24 C28 C29 114.6(2)
C24 C28 H28A 108.6
C29 C28 H28A 108.6
C24 C28 H28B 108.6
C29 C28 H28B 108.6
H28A C28 H28B 107.6
C28 C29 H29A 109.5
C28 C29 H29B 109.5
H29A C29 H29B 109.5
C28 C29 H29C 109.5
H29A C29 H29C 109.5
H29B C29 H29C 109.5
C31 C30 C25 114.0(2)
C31 C30 H30A 108.7
C25 C30 H30A 108.7
C31 C30 H30B 108.7
C25 C30 H30B 108.7
H30A C30 H30B 107.6
C30 C31 H31A 109.5
C30 C31 H31B 109.5
H31A C31 H31B 109.5
C30 C31 H31C 109.5
H31A C31 H31C 109.5
H31B C31 H31C 109.5
C26 C32 C33 112.2(2)
C26 C32 H32A 109.2
C33 C32 H32A 109.2
C26 C32 H32B 109.2
C33 C32 H32B 109.2
H32A C32 H32B 107.9
C32 C33 H33A 109.5
C32 C33 H33B 109.5
H33A C33 H33B 109.5
C32 C33 H33C 109.5
H33A C33 H33C 109.5
H33B C33 H33C 109.5
C27 C34 C35 112.7(2)
C27 C34 H34A 109.1
C35 C34 H34A 109.1
C27 C34 H34B 109.1
C35 C34 H34B 109.1
H34A C34 H34B 107.8
C34 C35 H35A 109.5
C34 C35 H35B 109.5
H35A C35 H35B 109.5
C34 C35 H35C 109.5
H35A C35 H35C 109.5
H35B C35 H35C 109.5

loop_
_geom_bond_atom_site_label_1
_geom_bond_atom_site_label_2
_geom_bond_distance
W1 C1B 1.998(3)
W1 C1A 2.006(3)
W1 C1D 2.038(3)
W1 C1C 2.041(3)
W1 P2 2.4662(6)
W1 P1 2.4757(6)
C1A O1A 1.141(3)
C1B O1B 1.153(3)
C1C O1C 1.147(3)
C1D O1D 1.142(3)
N1 C1 1.262(3)
N1 P1 1.755(2)
C1 C2 1.502(3)
C1 P2 1.882(2)
C2 H2A 0.9800
C2 H2B 0.9800
C2 H2C 0.9800
P1 N5 1.664(2)
P1 N2 1.676(2)
N2 C6 1.435(3)
N2 C3 1.473(3)
C3 C4 1.519(3)
C3 H3A 0.9900
C3 H3B 0.9900
C4 N5 1.474(3)
C4 H4A 0.9900
C4 H4B 0.9900
N5 C15 1.436(3)
C6 C11 1.402(3)
C6 C7 1.403(3)
C7 C8 1.391(3)
C7 C14 1.510(3)
C8 C9 1.382(4)
C8 H8 0.9500
C9 C10 1.383(4)
C9 C13 1.514(4)
C10 C11 1.393(3)
C10 H10 0.9500
C11 C12 1.506(4)
C12 H12A 0.9800
C12 H12B 0.9800
C12 H12C 0.9800
C13 H13A 0.9800
C13 H13B 0.9800
C13 H13C 0.9800
C14 H14A 0.9800
C14 H14B 0.9800
C14 H14C 0.9800
C15 C20 1.398(3)
C15 C16 1.400(3)
C16 C17 1.399(3)
C16 C23 1.507(3)
C17 C18 1.379(4)
C17 H17 0.9500
C18 C19 1.394(4)
C18 C22 1.511(3)
C19 C20 1.394(3)
C19 H19 0.9500
C20 C21 1.506(3)
C21 H21A 0.9800
C21 H21B 0.9800
C21 H21C 0.9800
C22 H22A 0.9800
C22 H22B 0.9800
C22 H22C 0.9800
C23 H23A 0.9800
C23 H23B 0.9800
C23 H23C 0.9800
P2 C27 1.806(2)
P2 C24 1.813(2)
C24 C25 1.350(3)
C24 C28 1.510(3)
C25 C26 1.484(3)
C25 C30 1.511(3)
C26 C27 1.345(3)
C26 C32 1.517(3)
C27 C34 1.500(3)
C28 C29 1.511(4)
C28 H28A 0.9900
C28 H28B 0.9900
C29 H29A 0.9800
C29 H29B 0.9800
C29 H29C 0.9800
C30 C31 1.505(4)
C30 H30A 0.9900
C30 H30B 0.9900
C31 H31A 0.9800
C31 H31B 0.9800
C31 H31C 0.9800
C32 C33 1.528(4)
C32 H32A 0.9900
C32 H32B 0.9900
C33 H33A 0.9800
C33 H33B 0.9800
C33 H33C 0.9800
C34 C35 1.530(3)
C34 H34A 0.9900
C34 H34B 0.9900
C35 H35A 0.9800
C35 H35B 0.9800
C35 H35C 0.9800

loop_
_geom_hbond_atom_site_label_D
_geom_hbond_atom_site_label_H
_geom_hbond_atom_site_label_A
_geom_hbond_distance_DH
_geom_hbond_distance_HA
_geom_hbond_distance_DA
_geom_hbond_angle_DHA
_geom_hbond_site_symmetry_A
C2 H2C O1A 0.98 2.46 3.432(3) 172.1 4_456
C4 H4B O1B 0.99 2.53 3.287(3) 132.9 6_556
C3 H3B O1C 0.99 2.63 3.486(3) 144.6 6_556
C30 H30B O1D 0.99 2.57 3.379(3) 139.2 8_665

loop_
_geom_torsion_atom_site_label_1
_geom_torsion_atom_site_label_2
_geom_torsion_atom_site_label_3
_geom_torsion_atom_site_label_4
_geom_torsion
C1B W1 C1A O1A 121(10)
C1D W1 C1A O1A -153(10)
C1C W1 C1A O1A 32(9)
P2 W1 C1A O1A -61(10)
P1 W1 C1A O1A -65(10)
C1A W1 C1B O1B 36(5)
C1D W1 C1B O1B -52(5)
C1C W1 C1B O1B 121(5)
P2 W1 C1B O1B -113(4)
P1 W1 C1B O1B -143(5)
C1B W1 C1C O1C -65(2)
C1A W1 C1C O1C 27(2)
C1D W1 C1C O1C -14(2)
P2 W1 C1C O1C 119(2)
P1 W1 C1C O1C -162(2)
C1B W1 C1D O1D 43(3)
C1A W1 C1D O1D -50(3)
C1C W1 C1D O1D -9(3)
P2 W1 C1D O1D -141(3)
P1 W1 C1D O1D 139(3)
P1 N1 C1 C2 178.83(18)
P1 N1 C1 P2 -1.3(3)
C1 N1 P1 N5 139.13(19)
C1 N1 P1 N2 -126.8(2)
C1 N1 P1 W1 7.4(2)
C1B W1 P1 N5 51.06(12)
C1A W1 P1 N5 -122.7(5)
C1D W1 P1 N5 -34.43(11)
C1C W1 P1 N5 141.26(11)
P2 W1 P1 N5 -126.64(9)
C1B W1 P1 N2 -70.50(12)
C1A W1 P1 N2 115.8(5)
C1D W1 P1 N2 -155.99(12)
C1C W1 P1 N2 19.71(12)
P2 W1 P1 N2 111.81(9)
C1B W1 P1 N1 170.11(10)
C1A W1 P1 N1 -3.6(5)
C1D W1 P1 N1 84.62(10)
C1C W1 P1 N1 -99.69(10)
P2 W1 P1 N1 -7.59(7)
N5 P1 N2 C6 -169.7(2)
N1 P1 N2 C6 88.8(2)
W1 P1 N2 C6 -35.4(2)
N5 P1 N2 C3 15.1(2)
N1 P1 N2 C3 -86.4(2)
W1 P1 N2 C3 149.45(17)
C6 N2 C3 C4 -174.5(2)
P1 N2 C3 C4 1.2(3)
N2 C3 C4 N5 -19.8(3)
C3 C4 N5 C15 -151.8(2)
C3 C4 N5 P1 32.0(3)
N2 P1 N5 C15 156.7(2)
N1 P1 N5 C15 -103.0(2)
W1 P1 N5 C15 20.4(3)
N2 P1 N5 C4 -27.66(19)
N1 P1 N5 C4 72.59(19)
W1 P1 N5 C4 -163.91(15)
C3 N2 C6 C11 84.6(3)
P1 N2 C6 C11 -90.4(3)
C3 N2 C6 C7 -92.5(3)
P1 N2 C6 C7 92.5(3)
C11 C6 C7 C8 3.6(4)
N2 C6 C7 C8 -179.3(2)
C11 C6 C7 C14 -176.0(2)
N2 C6 C7 C14 1.1(3)
C6 C7 C8 C9 0.0(4)
C14 C7 C8 C9 179.6(2)
C7 C8 C9 C10 -2.0(4)
C7 C8 C9 C13 -179.4(2)
C8 C9 C10 C11 0.5(4)
C13 C9 C10 C11 177.9(2)
C9 C10 C11 C6 3.0(4)
C9 C10 C11 C12 -173.0(2)
C7 C6 C11 C10 -5.0(4)
N2 C6 C11 C10 177.9(2)
C7 C6 C11 C12 170.8(2)
N2 C6 C11 C12 -6.2(4)
C4 N5 C15 C20 82.7(3)
P1 N5 C15 C20 -101.9(3)
C4 N5 C15 C16 -92.4(3)
P1 N5 C15 C16 83.0(3)
C20 C15 C16 C17 -0.7(3)
N5 C15 C16 C17 174.3(2)
C20 C15 C16 C23 179.7(2)
N5 C15 C16 C23 -5.3(4)
C15 C16 C17 C18 -0.4(4)
C23 C16 C17 C18 179.2(2)
C16 C17 C18 C19 1.5(4)
C16 C17 C18 C22 -177.3(2)
C17 C18 C19 C20 -1.5(4)
C22 C18 C19 C20 177.3(2)
C18 C19 C20 C15 0.5(4)
C18 C19 C20 C21 -176.4(2)
C16 C15 C20 C19 0.7(4)
N5 C15 C20 C19 -174.5(2)
C16 C15 C20 C21 177.6(2)
N5 C15 C20 C21 2.4(3)
N1 C1 P2 C27 -138.0(2)
C2 C1 P2 C27 41.9(2)
N1 C1 P2 C24 126.6(2)
C2 C1 P2 C24 -53.5(2)
N1 C1 P2 W1 -5.4(2)
C2 C1 P2 W1 174.45(16)
C1B W1 P2 C27 95.8(9)
C1A W1 P2 C27 -53.82(12)
C1D W1 P2 C27 34.97(12)
C1C W1 P2 C27 -139.08(12)
P1 W1 P2 C27 125.54(10)
C1B W1 P2 C24 -142.1(9)
C1A W1 P2 C24 68.29(13)
C1D W1 P2 C24 157.08(12)
C1C W1 P2 C24 -16.97(12)
P1 W1 P2 C24 -112.35(10)
C1B W1 P2 C1 -23.0(10)
C1A W1 P2 C1 -172.66(11)
C1D W1 P2 C1 -83.87(10)
C1C W1 P2 C1 102.08(10)
P1 W1 P2 C1 6.69(8)
C27 P2 C24 C25 3.8(2)
C1 P2 C24 C25 106.9(2)
W1 P2 C24 C25 -132.03(16)
C27 P2 C24 C28 -177.0(2)
C1 P2 C24 C28 -73.9(2)
W1 P2 C24 C28 47.2(2)
C28 C24 C25 C26 175.8(2)
P2 C24 C25 C26 -5.0(3)
C28 C24 C25 C30 -6.4(4)
P2 C24 C25 C30 172.8(2)
C24 C25 C26 C27 4.1(3)
C30 C25 C26 C27 -173.7(2)
C24 C25 C26 C32 -172.5(2)
C30 C25 C26 C32 9.7(4)
C25 C26 C27 C34 177.5(2)
C32 C26 C27 C34 -5.9(4)
C25 C26 C27 P2 -1.0(3)
C32 C26 C27 P2 175.6(2)
C24 P2 C27 C26 -1.53(19)
C1 P2 C27 C26 -105.07(18)
W1 P2 C27 C26 133.85(15)
C24 P2 C27 C34 179.9(2)
C1 P2 C27 C34 76.4(2)
W1 P2 C27 C34 -44.7(2)
C25 C24 C28 C29 -66.7(4)
P2 C24 C28 C29 114.2(3)
C24 C25 C30 C31 104.0(3)
C26 C25 C30 C31 -78.3(3)
C27 C26 C32 C33 -80.8(3)
C25 C26 C32 C33 95.5(3)
C26 C27 C34 C35 -80.2(3)
P2 C27 C34 C35 98.0(2)
